data_2233636
loop_
_publ_author_name
'Zaman, Ibrahim G\"oker'
'\,Caylak Deliba\,s, Nagihan'
'Necefo\(glu, Hacali'
'H\"okelek, Tuncer'

_publ_section_title
;
 Bis(\m-3-hydroxybenzoato)-\k^3^<i>O</i>^1^,<i>O</i>^1'^:<i>O</i>^1^;\k^3^<i>O</i>^1^:<i>O</i>^1^,<i>O</i>^1'^-bis[(3-hydroxybenzoato-\k^2^<i>O</i>,<i>O</i>')(isonicotinamide-\k<i>N</i>^1^)cadmium]
 tetrahydrate
;
_journal_coeditor_code SU2364
_journal_issue 2
_journal_name_full 'Acta Crystallographica Section E'
_journal_page_first m198
_journal_page_last m199
_journal_paper_doi 10.1107/S160053681200219X
_journal_volume 68
_journal_year 2012
_chemical_formula_iupac '[Cd2 (C7 H5 O3)4 (C6 H6 N2 O)2], 4H2 O'
_chemical_formula_moiety 'C52 H44 Cd2 N8 O16, 4(H2 O)'
_chemical_formula_sum 'C52 H52 Cd2 N8 O20'
_chemical_formula_weight 1333.82
_chemical_name_systematic
;
Bis(\m-3-hydroxybenzoato)-\k^3^<i>O</i>^1^,<i>O</i>^1'^:<i>O</i>^1^;
\k^3^<i>O</i>^1^:<i>O</i>^1^,<i>O</i>^1'^-bis[(3-hydroxybenzoato-
\k^2^<i>O</i>,<i>O</i>')(isonicotinamide-\k<i>N</i>^1^)cadmium]
tetrahydrate
;
_space_group_IT_number 2
_symmetry_cell_setting triclinic
_symmetry_space_group_name_Hall '-P 1'
_symmetry_space_group_name_H-M 'P -1'
_atom_sites_solution_hydrogens geom
_atom_sites_solution_primary direct
_atom_sites_solution_secondary difmap
_audit_creation_method SHELXL-97
_cell_angle_alpha 94.032(2)
_cell_angle_beta 97.762(2)
_cell_angle_gamma 109.190(3)
_cell_formula_units_Z 1
_cell_length_a 9.1131(3)
_cell_length_b 11.5757(4)
_cell_length_c 13.6810(4)
_cell_measurement_reflns_used 9327
_cell_measurement_temperature 100(2)
_cell_measurement_theta_max 28.48
_cell_measurement_theta_min 2.40
_cell_volume 1340.35(8)
_computing_cell_refinement 'SAINT (Bruker, 2007)'
_computing_data_collection 'APEX2 (Bruker, 2007)'
_computing_data_reduction 'SAINT (Bruker, 2007)'
_computing_molecular_graphics 'ORTEP-3 for Windows (Farrugia, 1997)'
_computing_publication_material 'WinGX (Farrugia, 1999) and PLATON (Spek, 2009)'
_computing_structure_refinement 'SHELXL97 (Sheldrick, 2008)'
_computing_structure_solution 'SHELXS97 (Sheldrick, 2008)'
_diffrn_ambient_temperature 100(2)
_diffrn_measured_fraction_theta_full 0.997
_diffrn_measured_fraction_theta_max 0.997
_diffrn_measurement_device_type 'Bruker Kappa APEXII CCD area-detector'
_diffrn_measurement_method '\f and \w scans'
_diffrn_radiation_monochromator graphite
_diffrn_radiation_source 'fine-focus sealed tube'
_diffrn_radiation_type MoK\a
_diffrn_radiation_wavelength 0.71073
_diffrn_reflns_av_R_equivalents 0.0244
_diffrn_reflns_av_sigmaI/netI 0.0195
_diffrn_reflns_limit_h_max 10
_diffrn_reflns_limit_h_min -10
_diffrn_reflns_limit_k_max 13
_diffrn_reflns_limit_k_min -13
_diffrn_reflns_limit_l_max 16
_diffrn_reflns_limit_l_min -16
_diffrn_reflns_number 20433
_diffrn_reflns_theta_full 25.25
_diffrn_reflns_theta_max 25.25
_diffrn_reflns_theta_min 2.40
_exptl_absorpt_coefficient_mu 0.880
_exptl_absorpt_correction_T_max 0.846
_exptl_absorpt_correction_T_min 0.744
_exptl_absorpt_correction_type multi-scan
_exptl_absorpt_process_details '(SADABS; Bruker, 2005)'
_exptl_crystal_colour colorless
_exptl_crystal_density_diffrn 1.652
_exptl_crystal_density_method 'not measured'
_exptl_crystal_description block
_exptl_crystal_F_000 676
_exptl_crystal_size_max 0.37
_exptl_crystal_size_mid 0.29
_exptl_crystal_size_min 0.19
_refine_diff_density_max 0.375
_refine_diff_density_min -0.384
_refine_ls_extinction_coef 0.0220(6)
_refine_ls_extinction_expression Fc^*^=kFc[1+0.001xFc^2^\l^3^/sin(2\q)]^-1/4^
_refine_ls_extinction_method 'SHELXL97 (Sheldrick, 2008)'
_refine_ls_goodness_of_fit_ref 1.073
_refine_ls_hydrogen_treatment mixed
_refine_ls_matrix_type full
_refine_ls_number_parameters 385
_refine_ls_number_reflns 4842
_refine_ls_number_restraints 4
_refine_ls_restrained_S_all 1.074
_refine_ls_R_factor_all 0.0175
_refine_ls_R_factor_gt 0.0169
_refine_ls_shift/su_max 0.001
_refine_ls_shift/su_mean 0.000
_refine_ls_structure_factor_coef Fsqd
_refine_ls_weighting_details 'calc w=1/[\s^2^(Fo^2^)+(0.0176P)^2^+0.8878P] where P=(Fo^2^+2Fc^2^)/3'
_refine_ls_weighting_scheme calc
_refine_ls_wR_factor_gt 0.0430
_refine_ls_wR_factor_ref 0.0433
_reflns_number_gt 4689
_reflns_number_total 4842
_reflns_threshold_expression I>2\s(I)
_cod_data_source_file su2364.cif
_cod_data_source_block I
_cod_database_code 2233636
_cod_database_fobs_code 2233636

loop_
_symmetry_equiv_pos_as_xyz
'x, y, z'
'-x, -y, -z'

loop_
_atom_site_type_symbol
_atom_site_label
_atom_site_fract_x
_atom_site_fract_y
_atom_site_fract_z
_atom_site_U_iso_or_equiv
_atom_site_adp_type
_atom_site_calc_flag
_atom_site_refinement_flags
_atom_site_occupancy
_atom_site_symmetry_multiplicity
Cd Cd1 0.119418(12) 0.446033(9) 0.100945(8) 0.00971(5) Uani d . 1 1
O O1 0.09141(13) 0.24933(10) 0.13704(8) 0.0150(2) Uani d . 1 1
O O2 0.27476(13) 0.38791(10) 0.24766(8) 0.0146(2) Uani d . 1 1
O O3 0.51014(14) 0.13170(11) 0.46289(9) 0.0180(2) Uani d . 1 1
H H3O 0.5619 0.2055 0.4714 0.027 Uiso calc R 1 1
O O4 0.11035(13) 0.62981(10) 0.02257(8) 0.0154(2) Uani d . 1 1
O O5 0.29795(13) 0.64381(10) 0.14674(8) 0.0154(2) Uani d . 1 1
O O6 0.62271(15) 1.09932(11) 0.21834(9) 0.0241(3) Uani d . 1 1
H H6O 0.6453 1.0594 0.2615 0.036 Uiso calc R 1 1
O O7 0.27397(14) 0.21759(11) -0.35970(9) 0.0195(3) Uani d . 1 1
O O8 -0.33406(13) 0.37934(10) 0.50232(8) 0.0165(2) Uani d . 1 1
O O9 1.00445(16) 0.17721(12) 0.47999(10) 0.0247(3) Uani d D 1 1
H H91 0.925(2) 0.1261(18) 0.4526(16) 0.034 Uiso d D 1 1
H H92 1.057(2) 0.153(2) 0.5173(16) 0.034 Uiso d D 1 1
O O10 0.29077(15) -0.00976(12) 0.61445(10) 0.0227(3) Uani d D 1 1
H H101 0.353(2) -0.021(2) 0.5812(16) 0.034 Uiso d D 1 1
H H102 0.298(3) 0.0623(16) 0.6162(17) 0.034 Uiso d D 1 1
N N1 0.24228(15) 0.40441(12) -0.02882(10) 0.0137(3) Uani d . 1 1
N N2 0.48486(16) 0.39211(13) -0.33960(10) 0.0192(3) Uani d . 1 1
H H2A 0.5065 0.3769 -0.3974 0.023 Uiso calc R 1 1
H H2B 0.5429 0.4581 -0.3015 0.023 Uiso calc R 1 1
N N3 -0.02547(15) 0.46803(12) 0.22393(10) 0.0124(3) Uani d . 1 1
N N4 -0.19976(16) 0.58150(13) 0.54420(10) 0.0156(3) Uani d . 1 1
H H4A -0.2399 0.5830 0.5975 0.019 Uiso calc R 1 1
H H4B -0.1338 0.6478 0.5297 0.019 Uiso calc R 1 1
C C1 0.19456(18) 0.27725(14) 0.21455(11) 0.0119(3) Uani d . 1 1
C C2 0.22146(18) 0.17564(14) 0.26777(11) 0.0130(3) Uani d . 1 1
C C3 0.35124(18) 0.20337(14) 0.34290(11) 0.0130(3) Uani d . 1 1
H H3 0.4177 0.2846 0.3613 0.016 Uiso calc R 1 1
C C4 0.38114(19) 0.10955(15) 0.39013(12) 0.0147(3) Uani d . 1 1
C C5 0.2811(2) -0.01149(16) 0.36388(13) 0.0205(4) Uani d . 1 1
H H5 0.3013 -0.0744 0.3957 0.025 Uiso calc R 1 1
C C6 0.1510(2) -0.03792(16) 0.29011(13) 0.0230(4) Uani d . 1 1
H H6 0.0831 -0.1189 0.2730 0.028 Uiso calc R 1 1
C C7 0.1206(2) 0.05483(15) 0.24141(13) 0.0188(4) Uani d . 1 1
H H7 0.0334 0.0363 0.1915 0.023 Uiso calc R 1 1
C C8 0.23227(18) 0.69426(14) 0.08443(11) 0.0121(3) Uani d . 1 1
C C9 0.29777(18) 0.83055(14) 0.08443(12) 0.0132(3) Uani d . 1 1
C C10 0.43016(19) 0.89953(15) 0.15359(12) 0.0154(3) Uani d . 1 1
H H10 0.4770 0.8608 0.1992 0.018 Uiso calc R 1 1
C C11 0.4919(2) 1.02655(15) 0.15411(12) 0.0177(3) Uani d . 1 1
C C12 0.4219(2) 1.08404(15) 0.08613(13) 0.0200(4) Uani d . 1 1
H H12 0.4629 1.1691 0.0867 0.024 Uiso calc R 1 1
C C13 0.2912(2) 1.01491(15) 0.01772(13) 0.0195(4) Uani d . 1 1
H H13 0.2447 1.0539 -0.0278 0.023 Uiso calc R 1 1
C C14 0.22815(19) 0.88799(15) 0.01573(12) 0.0163(3) Uani d . 1 1
H H14 0.1404 0.8420 -0.0309 0.020 Uiso calc R 1 1
C C15 0.33791(18) 0.49239(15) -0.07239(12) 0.0140(3) Uani d . 1 1
H H15 0.3742 0.5730 -0.0413 0.017 Uiso calc R 1 1
C C16 0.38521(18) 0.46906(15) -0.16129(12) 0.0139(3) Uani d . 1 1
H H16 0.4532 0.5324 -0.1887 0.017 Uiso calc R 1 1
C C17 0.32938(18) 0.34920(15) -0.20895(12) 0.0129(3) Uani d . 1 1
C C18 0.23250(19) 0.25737(15) -0.16302(12) 0.0155(3) Uani d . 1 1
H H18 0.1951 0.1759 -0.1922 0.019 Uiso calc R 1 1
C C19 0.19232(19) 0.28830(15) -0.07373(12) 0.0162(3) Uani d . 1 1
H H19 0.1279 0.2261 -0.0434 0.019 Uiso calc R 1 1
C C20 0.36275(19) 0.31412(15) -0.30949(12) 0.0142(3) Uani d . 1 1
C C21 -0.13929(18) 0.36943(15) 0.24411(12) 0.0146(3) Uani d . 1 1
H H21 -0.1718 0.2970 0.2005 0.018 Uiso calc R 1 1
C C22 -0.21039(19) 0.37093(15) 0.32724(12) 0.0149(3) Uani d . 1 1
H H22 -0.2885 0.3005 0.3390 0.018 Uiso calc R 1 1
C C23 -0.16404(18) 0.47843(14) 0.39282(11) 0.0120(3) Uani d . 1 1
C C24 -0.04688(19) 0.58130(15) 0.37131(12) 0.0143(3) Uani d . 1 1
H H24 -0.0134 0.6553 0.4130 0.017 Uiso calc R 1 1
C C25 0.01886(19) 0.57159(15) 0.28711(12) 0.0144(3) Uani d . 1 1
H H25 0.0978 0.6404 0.2737 0.017 Uiso calc R 1 1
C C26 -0.23947(17) 0.47723(14) 0.48447(11) 0.0122(3) Uani d . 1 1

loop_
_atom_site_aniso_label
_atom_site_aniso_U_11
_atom_site_aniso_U_22
_atom_site_aniso_U_33
_atom_site_aniso_U_12
_atom_site_aniso_U_13
_atom_site_aniso_U_23
Cd1 0.01097(7) 0.00929(7) 0.00898(7) 0.00322(5) 0.00236(4) 0.00160(4)
O1 0.0165(6) 0.0152(6) 0.0126(6) 0.0056(5) -0.0011(5) 0.0028(4)
O2 0.0152(6) 0.0119(5) 0.0155(6) 0.0033(4) 0.0013(5) 0.0026(4)
O3 0.0189(6) 0.0138(6) 0.0182(6) 0.0048(5) -0.0057(5) 0.0024(5)
O4 0.0140(6) 0.0125(5) 0.0166(6) 0.0023(4) -0.0011(5) -0.0001(4)
O5 0.0167(6) 0.0126(5) 0.0152(6) 0.0036(5) -0.0007(5) 0.0034(4)
O6 0.0250(7) 0.0150(6) 0.0216(7) -0.0035(5) -0.0053(5) 0.0003(5)
O7 0.0201(6) 0.0170(6) 0.0177(6) 0.0025(5) 0.0033(5) -0.0030(5)
O8 0.0175(6) 0.0149(6) 0.0151(6) 0.0017(5) 0.0069(5) 0.0005(4)
O9 0.0226(7) 0.0173(7) 0.0280(7) 0.0016(5) -0.0025(6) 0.0006(5)
O10 0.0239(7) 0.0191(6) 0.0239(7) 0.0078(6) 0.0005(5) -0.0005(5)
N1 0.0130(6) 0.0154(7) 0.0139(7) 0.0059(5) 0.0030(5) 0.0027(5)
N2 0.0180(7) 0.0228(8) 0.0112(7) 0.0000(6) 0.0052(6) -0.0042(6)
N3 0.0127(6) 0.0135(7) 0.0114(6) 0.0052(5) 0.0021(5) 0.0013(5)
N4 0.0174(7) 0.0157(7) 0.0126(7) 0.0028(6) 0.0068(6) -0.0003(5)
C1 0.0119(7) 0.0147(8) 0.0112(7) 0.0055(6) 0.0055(6) 0.0026(6)
C2 0.0137(8) 0.0143(8) 0.0120(8) 0.0052(6) 0.0039(6) 0.0030(6)
C3 0.0133(8) 0.0122(8) 0.0129(8) 0.0032(6) 0.0026(6) 0.0010(6)
C4 0.0155(8) 0.0172(8) 0.0119(8) 0.0068(7) 0.0006(6) 0.0023(6)
C5 0.0263(9) 0.0142(8) 0.0199(9) 0.0064(7) -0.0009(7) 0.0059(7)
C6 0.0244(9) 0.0120(8) 0.0259(10) 0.0005(7) -0.0045(8) 0.0039(7)
C7 0.0169(8) 0.0173(8) 0.0178(8) 0.0028(7) -0.0042(7) 0.0022(7)
C8 0.0117(7) 0.0133(8) 0.0112(7) 0.0030(6) 0.0049(6) -0.0002(6)
C9 0.0137(8) 0.0128(8) 0.0125(8) 0.0034(6) 0.0040(6) 0.0007(6)
C10 0.0172(8) 0.0152(8) 0.0130(8) 0.0046(7) 0.0021(6) 0.0028(6)
C11 0.0184(8) 0.0148(8) 0.0156(8) 0.0005(7) 0.0032(7) -0.0013(6)
C12 0.0260(9) 0.0098(8) 0.0221(9) 0.0024(7) 0.0061(7) 0.0025(7)
C13 0.0248(9) 0.0158(8) 0.0191(9) 0.0080(7) 0.0030(7) 0.0053(7)
C14 0.0158(8) 0.0154(8) 0.0159(8) 0.0039(7) 0.0012(6) 0.0004(6)
C15 0.0126(8) 0.0129(8) 0.0158(8) 0.0042(6) 0.0011(6) 0.0003(6)
C16 0.0113(7) 0.0148(8) 0.0148(8) 0.0027(6) 0.0034(6) 0.0035(6)
C17 0.0109(7) 0.0158(8) 0.0131(8) 0.0064(6) 0.0011(6) 0.0020(6)
C18 0.0164(8) 0.0121(8) 0.0181(8) 0.0051(6) 0.0031(7) 0.0011(6)
C19 0.0168(8) 0.0148(8) 0.0185(8) 0.0053(6) 0.0065(7) 0.0057(7)
C20 0.0138(8) 0.0168(8) 0.0133(8) 0.0075(6) 0.0011(6) 0.0018(6)
C21 0.0138(8) 0.0130(8) 0.0153(8) 0.0030(6) 0.0023(6) -0.0015(6)
C22 0.0135(8) 0.0132(8) 0.0160(8) 0.0015(6) 0.0036(6) 0.0017(6)
C23 0.0112(7) 0.0139(8) 0.0117(7) 0.0057(6) 0.0012(6) 0.0014(6)
C24 0.0149(8) 0.0128(8) 0.0143(8) 0.0041(6) 0.0022(6) -0.0003(6)
C25 0.0149(8) 0.0117(8) 0.0163(8) 0.0037(6) 0.0037(6) 0.0025(6)
C26 0.0103(7) 0.0157(8) 0.0113(7) 0.0059(6) 0.0001(6) 0.0018(6)

loop_
_atom_type_symbol
_atom_type_description
_atom_type_scat_dispersion_real
_atom_type_scat_dispersion_imag
_atom_type_scat_source
C C 0.0033 0.0016 'International Tables Vol C Tables 4.2.6.8 and 6.1.1.4'
H H 0.0000 0.0000 'International Tables Vol C Tables 4.2.6.8 and 6.1.1.4'
Cd Cd -0.8075 1.2024 'International Tables Vol C Tables 4.2.6.8 and 6.1.1.4'
N N 0.0061 0.0033 'International Tables Vol C Tables 4.2.6.8 and 6.1.1.4'
O O 0.0106 0.0060 'International Tables Vol C Tables 4.2.6.8 and 6.1.1.4'

loop_
_geom_angle_atom_site_label_1
_geom_angle_atom_site_label_2
_geom_angle_atom_site_label_3
_geom_angle_site_symmetry_1
_geom_angle_site_symmetry_3
_geom_angle
O1 Cd1 O2 . . 53.71(4)
O1 Cd1 O4 . . 165.84(4)
O1 Cd1 O4 . 2_565 91.05(4)
O1 Cd1 O5 . . 138.24(4)
O1 Cd1 N1 . . 86.48(4)
O1 Cd1 N3 . . 89.70(4)
O1 Cd1 C8 . . 164.83(4)
O2 Cd1 C8 . . 112.50(4)
O4 Cd1 O2 . . 139.97(4)
O4 Cd1 O2 2_565 . 143.60(4)
O4 Cd1 O4 2_565 . 75.96(4)
O4 Cd1 C8 . . 27.53(4)
O4 Cd1 C8 2_565 . 103.46(4)
O5 Cd1 O2 . . 85.54(4)
O5 Cd1 O4 . . 54.59(4)
O5 Cd1 O4 . 2_565 130.53(4)
O5 Cd1 N1 . . 94.01(4)
O5 Cd1 N3 . . 92.07(4)
O5 Cd1 C8 . . 27.07(4)
N1 Cd1 O2 . . 101.27(4)
N1 Cd1 O4 . . 86.39(4)
N1 Cd1 O4 . 2_565 83.17(4)
N1 Cd1 C8 . . 90.85(4)
N3 Cd1 O2 . . 80.25(4)
N3 Cd1 O4 . . 96.29(4)
N3 Cd1 O4 . 2_565 92.07(4)
N3 Cd1 N1 . . 173.83(4)
N3 Cd1 C8 . . 94.08(4)
C1 O1 Cd1 . . 98.12(9)
C1 O2 Cd1 . . 86.39(9)
C4 O3 H3O . . 109.5
C8 O4 Cd1 . 2_565 166.94(11)
C8 O4 Cd1 . . 88.75(9)
Cd1 O4 Cd1 2_565 . 104.04(4)
C8 O5 Cd1 . . 96.24(9)
C11 O6 H6O . . 109.5
H91 O9 H92 . . 115(2)
H101 O10 H102 . . 108(2)
C15 N1 Cd1 . . 123.35(11)
C15 N1 C19 . . 117.84(14)
C19 N1 Cd1 . . 117.64(10)
C20 N2 H2A . . 120.0
C20 N2 H2B . . 120.0
H2A N2 H2B . . 120.0
C25 N3 Cd1 . . 121.36(10)
C25 N3 C21 . . 117.79(13)
C21 N3 Cd1 . . 119.83(10)
C26 N4 H4A . . 120.0
C26 N4 H4B . . 120.0
H4A N4 H4B . . 120.0
O1 C1 C2 . . 118.58(14)
O2 C1 O1 . . 121.78(14)
O2 C1 C2 . . 119.64(14)
C3 C2 C1 . . 119.07(14)
C7 C2 C1 . . 120.68(14)
C7 C2 C3 . . 120.24(15)
C2 C3 H3 . . 120.1
C4 C3 C2 . . 119.70(15)
C4 C3 H3 . . 120.1
O3 C4 C3 . . 121.96(14)
O3 C4 C5 . . 117.70(14)
C3 C4 C5 . . 120.34(15)
C4 C5 H5 . . 120.2
C6 C5 C4 . . 119.53(16)
C6 C5 H5 . . 120.2
C5 C6 C7 . . 120.76(16)
C5 C6 H6 . . 119.6
C7 C6 H6 . . 119.6
C2 C7 H7 . . 120.3
C6 C7 C2 . . 119.42(16)
C6 C7 H7 . . 120.3
O4 C8 Cd1 . . 63.72(8)
O4 C8 C9 . . 120.21(14)
O5 C8 O4 . . 120.37(14)
O5 C8 Cd1 . . 56.69(8)
O5 C8 C9 . . 119.41(14)
C9 C8 Cd1 . . 175.33(11)
C10 C9 C8 . . 119.28(14)
C14 C9 C8 . . 120.38(14)
C14 C9 C10 . . 120.34(15)
C9 C10 H10 . . 120.2
C11 C10 C9 . . 119.65(15)
C11 C10 H10 . . 120.2
O6 C11 C10 . . 122.77(16)
O6 C11 C12 . . 117.16(15)
C12 C11 C10 . . 120.05(15)
C11 C12 H12 . . 120.1
C13 C12 C11 . . 119.87(15)
C13 C12 H12 . . 120.1
C12 C13 C14 . . 120.96(16)
C12 C13 H13 . . 119.5
C14 C13 H13 . . 119.5
C9 C14 H14 . . 120.4
C13 C14 C9 . . 119.12(15)
C13 C14 H14 . . 120.4
N1 C15 C16 . . 123.15(15)
N1 C15 H15 . . 118.4
C16 C15 H15 . . 118.4
C15 C16 C17 . . 118.76(14)
C15 C16 H16 . . 120.6
C17 C16 H16 . . 120.6
C16 C17 C18 . . 118.20(14)
C16 C17 C20 . . 123.58(14)
C18 C17 C20 . . 118.18(14)
C17 C18 H18 . . 120.3
C19 C18 C17 . . 119.34(15)
C19 C18 H18 . . 120.3
N1 C19 C18 . . 122.68(15)
N1 C19 H19 . . 118.7
C18 C19 H19 . . 118.7
O7 C20 N2 . . 123.91(15)
O7 C20 C17 . . 119.22(14)
N2 C20 C17 . . 116.84(14)
N3 C21 C22 . . 122.72(15)
N3 C21 H21 . . 118.6
C22 C21 H21 . . 118.6
C21 C22 C23 . . 119.42(14)
C21 C22 H22 . . 120.3
C23 C22 H22 . . 120.3
C22 C23 C24 . . 117.88(14)
C22 C23 C26 . . 118.64(14)
C24 C23 C26 . . 123.46(14)
C23 C24 H24 . . 120.5
C25 C24 C23 . . 118.98(14)
C25 C24 H24 . . 120.5
N3 C25 C24 . . 123.21(15)
N3 C25 H25 . . 118.4
C24 C25 H25 . . 118.4
O8 C26 N4 . . 122.24(14)
O8 C26 C23 . . 119.56(14)
N4 C26 C23 . . 118.19(14)

loop_
_geom_bond_atom_site_label_1
_geom_bond_atom_site_label_2
_geom_bond_site_symmetry_2
_geom_bond_distance
_geom_bond_publ_flag
Cd1 O1 . 2.3029(11) no
Cd1 O2 . 2.5562(11) no
Cd1 O4 . 2.4687(11) no
Cd1 O4 2_565 2.3744(11) no
Cd1 O5 . 2.3141(11) no
Cd1 N1 . 2.3256(13) no
Cd1 N3 . 2.3238(13) no
Cd1 C8 . 2.7525(16) ?
O1 C1 . 1.2632(19) ?
O2 C1 . 1.2624(19) ?
O3 C4 . 1.374(2) ?
O3 H3O . 0.8200 ?
O4 Cd1 2_565 2.3744(11) ?
O4 C8 . 1.273(2) ?
O5 C8 . 1.260(2) ?
O6 C11 . 1.362(2) ?
O6 H6O . 0.8200 ?
O7 C20 . 1.234(2) ?
O8 C26 . 1.2411(19) ?
O9 H91 . 0.793(16) ?
O9 H92 . 0.783(16) ?
O10 H101 . 0.806(16) ?
O10 H102 . 0.813(16) ?
N1 C15 . 1.340(2) ?
N1 C19 . 1.341(2) ?
N2 C20 . 1.319(2) ?
N2 H2A . 0.8600 ?
N2 H2B . 0.8600 ?
N3 C21 . 1.341(2) ?
N3 C25 . 1.338(2) ?
N4 C26 . 1.323(2) ?
N4 H4A . 0.8600 ?
N4 H4B . 0.8600 ?
C1 C2 . 1.495(2) ?
C2 C3 . 1.391(2) ?
C2 C7 . 1.387(2) ?
C3 C4 . 1.384(2) ?
C3 H3 . 0.9300 ?
C4 C5 . 1.387(2) ?
C5 C6 . 1.383(2) ?
C5 H5 . 0.9300 ?
C6 C7 . 1.385(2) ?
C6 H6 . 0.9300 ?
C7 H7 . 0.9300 ?
C8 C9 . 1.492(2) ?
C9 C10 . 1.393(2) ?
C9 C14 . 1.390(2) ?
C10 C11 . 1.390(2) ?
C10 H10 . 0.9300 ?
C11 C12 . 1.386(3) ?
C12 C13 . 1.379(2) ?
C12 H12 . 0.9300 ?
C13 C14 . 1.387(2) ?
C13 H13 . 0.9300 ?
C14 H14 . 0.9300 ?
C15 C16 . 1.382(2) ?
C15 H15 . 0.9300 ?
C16 C17 . 1.389(2) ?
C16 H16 . 0.9300 ?
C17 C18 . 1.390(2) ?
C17 C20 . 1.505(2) ?
C18 C19 . 1.378(2) ?
C18 H18 . 0.9300 ?
C19 H19 . 0.9300 ?
C21 C22 . 1.385(2) ?
C21 H21 . 0.9300 ?
C22 C23 . 1.388(2) ?
C22 H22 . 0.9300 ?
C23 C24 . 1.394(2) ?
C23 C26 . 1.508(2) ?
C24 C25 . 1.382(2) ?
C24 H24 . 0.9300 ?
C25 H25 . 0.9300 ?

loop_
_geom_hbond_atom_site_label_D
_geom_hbond_atom_site_label_H
_geom_hbond_atom_site_label_A
_geom_hbond_site_symmetry_A
_geom_hbond_distance_DH
_geom_hbond_distance_HA
_geom_hbond_distance_DA
_geom_hbond_angle_DHA
_geom_hbond_publ_flag
N2 H2A O8 1_654 0.86 2.12 2.9158(19) 153 yes
N2 H2B O2 2_665 0.86 2.00 2.8290(18) 160 yes
O3 H3O O8 1_655 0.82 1.91 2.7248(16) 173 yes
N4 H4A O2 2_566 0.86 2.20 3.0404(18) 164 yes
N4 H4B O9 2_666 0.86 2.01 2.846(2) 166 yes
O6 H6O O10 2_666 0.82 1.91 2.7043(18) 163 yes
O9 H91 O10 2_656 0.79(2) 2.03(2) 2.819(2) 173.4(19) yes
O9 H92 O7 1_656 0.78(2) 2.29(2) 2.9508(19) 143(2) yes
O10 H101 O3 2_656 0.81(2) 2.17(2) 2.8976(19) 150(2) yes
O10 H102 O7 1_556 0.812(19) 1.89(2) 2.6876(18) 165(3) yes
C14 H14 O1 2_565 0.93 2.28 3.197(2) 171 yes
C19 H19 O1 . 0.93 2.54 3.161(2) 124 yes
C21 H21 O6 1_445 0.93 2.49 3.128(2) 126 yes
C22 H22 O6 1_445 0.93 2.58 3.163(2) 121 yes
C24 H24 O9 2_666 0.93 2.32 3.222(2) 164 yes

loop_
_geom_torsion_atom_site_label_1
_geom_torsion_atom_site_label_2
_geom_torsion_atom_site_label_3
_geom_torsion_atom_site_label_4
_geom_torsion_site_symmetry_1
_geom_torsion_site_symmetry_4
_geom_torsion
O2 Cd1 O1 C1 . . 0.07(8)
O4 Cd1 O1 C1 . . 166.71(14)
O4 Cd1 O1 C1 2_565 . -170.08(9)
O5 Cd1 O1 C1 . . 14.75(12)
N1 Cd1 O1 C1 . . 106.82(9)
N3 Cd1 O1 C1 . . -78.02(9)
C8 Cd1 O1 C1 . . 26.6(2)
O1 Cd1 O2 C1 . . -0.07(8)
O4 Cd1 O2 C1 . . -175.03(8)
O4 Cd1 O2 C1 2_565 . 16.67(12)
O5 Cd1 O2 C1 . . -170.33(9)
N1 Cd1 O2 C1 . . -77.12(9)
N3 Cd1 O2 C1 . . 96.80(9)
C8 Cd1 O2 C1 . . -172.80(8)
O1 Cd1 O4 Cd1 . 2_565 23.96(17)
O1 Cd1 O4 C8 . . -158.70(14)
O2 Cd1 O4 Cd1 . 2_565 -172.88(4)
O2 Cd1 O4 C8 . . 4.46(11)
O4 Cd1 O4 Cd1 2_565 2_565 0.0
O4 Cd1 O4 C8 2_565 . 177.33(11)
O5 Cd1 O4 Cd1 . 2_565 -178.63(6)
O5 Cd1 O4 C8 . . -1.29(8)
N1 Cd1 O4 Cd1 . 2_565 83.86(5)
N1 Cd1 O4 C8 . . -98.81(9)
N3 Cd1 O4 Cd1 . 2_565 -90.57(5)
N3 Cd1 O4 C8 . . 86.77(9)
C8 Cd1 O4 Cd1 . 2_565 -177.33(11)
O1 Cd1 O5 C8 . . 173.20(8)
O2 Cd1 O5 C8 . . -174.98(9)
O4 Cd1 O5 C8 . . 1.31(8)
O4 Cd1 O5 C8 2_565 . -0.43(11)
N1 Cd1 O5 C8 . . 84.00(9)
N3 Cd1 O5 C8 . . -94.93(9)
O1 Cd1 N1 C15 . . -159.66(12)
O1 Cd1 N1 C19 . . 33.01(12)
O2 Cd1 N1 C15 . . -107.75(12)
O2 Cd1 N1 C19 . . 84.92(12)
O4 Cd1 N1 C15 . . 32.58(12)
O4 Cd1 N1 C15 2_565 . 108.86(12)
O4 Cd1 N1 C19 . . -134.74(12)
O4 Cd1 N1 C19 2_565 . -58.47(12)
O5 Cd1 N1 C15 . . -21.51(12)
O5 Cd1 N1 C19 . . 171.16(12)
C8 Cd1 N1 C15 . . 5.40(12)
C8 Cd1 N1 C19 . . -161.93(12)
O1 Cd1 N3 C21 . . -31.57(12)
O1 Cd1 N3 C25 . . 136.62(12)
O2 Cd1 N3 C21 . . -84.73(12)
O2 Cd1 N3 C25 . . 83.47(12)
O4 Cd1 N3 C21 . . 135.57(12)
O4 Cd1 N3 C21 2_565 . 59.47(12)
O4 Cd1 N3 C25 . . -56.24(12)
O4 Cd1 N3 C25 2_565 . -132.34(12)
O5 Cd1 N3 C21 . . -169.84(12)
O5 Cd1 N3 C25 . . -1.64(12)
C8 Cd1 N3 C21 . . 163.13(12)
C8 Cd1 N3 C25 . . -28.68(12)
O1 Cd1 C8 O4 . . 160.15(13)
O1 Cd1 C8 O5 . . -17.5(2)
O2 Cd1 C8 O4 . . -176.90(8)
O2 Cd1 C8 O5 . . 5.42(10)
O4 Cd1 C8 O4 2_565 . -2.66(11)
O4 Cd1 C8 O5 . . -177.68(15)
O4 Cd1 C8 O5 2_565 . 179.66(9)
O5 Cd1 C8 O4 . . 177.68(15)
N1 Cd1 C8 O4 . . 80.52(9)
N1 Cd1 C8 O5 . . -97.16(9)
N3 Cd1 C8 O4 . . -95.77(9)
N3 Cd1 C8 O5 . . 86.55(9)
Cd1 O1 C1 O2 . . -0.14(16)
Cd1 O1 C1 C2 . . 179.96(11)
Cd1 O2 C1 O1 . . 0.13(14)
Cd1 O2 C1 C2 . . -179.97(13)
Cd1 O4 C8 Cd1 2_565 . 168.5(5)
Cd1 O4 C8 O5 . . 2.25(14)
Cd1 O4 C8 O5 2_565 . 170.7(4)
Cd1 O4 C8 C9 . . -177.15(13)
Cd1 O4 C8 C9 2_565 . -8.7(5)
Cd1 O5 C8 O4 . . -2.41(15)
Cd1 O5 C8 C9 . . 176.99(12)
Cd1 N1 C15 C16 . . -166.50(12)
C19 N1 C15 C16 . . 0.8(2)
Cd1 N1 C19 C18 . . 166.50(13)
C15 N1 C19 C18 . . -1.5(2)
Cd1 N3 C21 C22 . . 168.08(12)
C25 N3 C21 C22 . . -0.5(2)
Cd1 N3 C25 C24 . . -168.47(12)
C21 N3 C25 C24 . . 0.0(2)
O1 C1 C2 C3 . . 169.40(14)
O1 C1 C2 C7 . . -9.2(2)
O2 C1 C2 C3 . . -10.5(2)
O2 C1 C2 C7 . . 170.87(15)
C1 C2 C3 C4 . . -177.44(14)
C7 C2 C3 C4 . . 1.2(2)
C1 C2 C7 C6 . . 178.17(15)
C3 C2 C7 C6 . . -0.4(3)
C2 C3 C4 O3 . . 178.19(14)
C2 C3 C4 C5 . . -1.0(2)
O3 C4 C5 C6 . . -179.20(16)
C3 C4 C5 C6 . . 0.0(3)
C4 C5 C6 C7 . . 0.8(3)
C5 C6 C7 C2 . . -0.6(3)
O4 C8 C9 C10 . . 179.21(14)
O4 C8 C9 C14 . . -1.2(2)
O5 C8 C9 C10 . . -0.2(2)
O5 C8 C9 C14 . . 179.36(14)
C8 C9 C10 C11 . . 180.00(14)
C14 C9 C10 C11 . . 0.4(2)
C8 C9 C14 C13 . . 179.76(14)
C10 C9 C14 C13 . . -0.7(2)
C9 C10 C11 O6 . . -178.74(15)
C9 C10 C11 C12 . . 0.1(2)
O6 C11 C12 C13 . . 178.56(16)
C10 C11 C12 C13 . . -0.3(3)
C11 C12 C13 C14 . . 0.0(3)
C12 C13 C14 C9 . . 0.4(3)
N1 C15 C16 C17 . . 1.1(2)
C15 C16 C17 C18 . . -2.2(2)
C15 C16 C17 C20 . . 175.29(15)
C16 C17 C18 C19 . . 1.5(2)
C20 C17 C18 C19 . . -176.10(15)
C16 C17 C20 O7 . . -157.95(16)
C16 C17 C20 N2 . . 20.1(2)
C18 C17 C20 O7 . . 19.5(2)
C18 C17 C20 N2 . . -162.40(15)
C17 C18 C19 N1 . . 0.4(3)
N3 C21 C22 C23 . . 0.4(3)
C21 C22 C23 C24 . . 0.2(2)
C21 C22 C23 C26 . . -178.24(14)
C22 C23 C24 C25 . . -0.8(2)
C26 C23 C24 C25 . . 177.64(15)
C22 C23 C26 O8 . . 4.0(2)
C22 C23 C26 N4 . . -177.01(15)
C24 C23 C26 O8 . . -174.35(15)
C24 C23 C26 N4 . . 4.6(2)
C23 C24 C25 N3 . . 0.7(2)
